data_7016324
loop_
_publ_author_name
'Dost\'al, Libor'
'Jambor, Roman'
'R\%u\<zi\<cka, Ale\<s'
'Jir\'asko, Robert'
'Hole\<cek, Jaroslav'
'De Proft, Frank'

_publ_section_title
;
 OCO and NCO chelated derivatives of heavier group 15 elements. Study
 on possibility of cyclization reaction via intramolecular ether bond
 cleavage.
;
_journal_issue 35
_journal_name_full 'Dalton transactions (Cambridge, England : 2003)'
_journal_page_first 8922
_journal_page_last 8934
_journal_paper_doi 10.1039/c1dt10234f
_journal_volume 40
_journal_year 2011
_chemical_formula_moiety 'C14 H22 Cl2 N O Sb'
_chemical_formula_sum 'C14 H22 Cl2 N O Sb'
_chemical_formula_weight 412.98
_chemical_name_systematic
;
?
;
_space_group_IT_number 14
_symmetry_cell_setting monoclinic
_symmetry_space_group_name_Hall '-P 2ybc'
_symmetry_space_group_name_H-M 'P 1 21/c 1'
_atom_sites_solution_hydrogens geom
_atom_sites_solution_primary direct
_atom_sites_solution_secondary difmap
_audit_creation_method SHELXL-97
_cell_angle_alpha 90
_cell_angle_beta 122.680(18)
_cell_angle_gamma 90
_cell_formula_units_Z 4
_cell_length_a 11.525(4)
_cell_length_b 10.5691(13)
_cell_length_c 16.038(3)
_cell_measurement_temperature 150(1)
_cell_measurement_theta_max 27.5
_cell_measurement_theta_min 1
_cell_volume 1644.3(8)
_computing_cell_refinement 'COLLECT and DENZO'
_computing_data_collection 'COLLECT (Hooft, 1998) and DENZO (Otwinowski & Minor, 1997)'
_computing_data_reduction 'COLLECT and DENZO'
_computing_molecular_graphics 'PLATON (Spek, 2003)'
_computing_publication_material 'SHELXL-97 (Sheldrick, 1997)'
_computing_structure_refinement 'SHELXL-97 (Sheldrick, 1997)'
_computing_structure_solution 'SIR92 (Altomare et al., 1994)'
_diffrn_ambient_temperature 150(1)
_diffrn_detector_area_resol_mean 9.091
_diffrn_measured_fraction_theta_full 0.992
_diffrn_measured_fraction_theta_max 0.992
_diffrn_measurement_device_type 'Bruker Nonius KappaCCD area detector'
_diffrn_measurement_method '\f and \w scans to fill the Ewald sphere'
_diffrn_radiation_monochromator graphite
_diffrn_radiation_source 'fine-focus sealed tube'
_diffrn_radiation_type MoK\a
_diffrn_radiation_wavelength 0.71073
_diffrn_reflns_av_R_equivalents 0.0415
_diffrn_reflns_av_sigmaI/netI 0.0340
_diffrn_reflns_limit_h_max 14
_diffrn_reflns_limit_h_min -14
_diffrn_reflns_limit_k_max 13
_diffrn_reflns_limit_k_min -12
_diffrn_reflns_limit_l_max 19
_diffrn_reflns_limit_l_min -20
_diffrn_reflns_number 12117
_diffrn_reflns_theta_full 27.50
_diffrn_reflns_theta_max 27.50
_diffrn_reflns_theta_min 2.10
_diffrn_standards_number 0
_exptl_absorpt_coefficient_mu 1.995
_exptl_absorpt_correction_T_max 0.793
_exptl_absorpt_correction_T_min 0.647
_exptl_absorpt_correction_type integration
_exptl_absorpt_process_details
;
Gaussian integration (Coppens, 1970)
;
_exptl_crystal_colour colourless
_exptl_crystal_density_diffrn 1.668
_exptl_crystal_density_method 'not measured'
_exptl_crystal_description plate
_exptl_crystal_F_000 824
_exptl_crystal_size_max 0.27
_exptl_crystal_size_mid 0.26
_exptl_crystal_size_min 0.14
_refine_diff_density_max 1.391
_refine_diff_density_min -0.658
_refine_diff_density_rms 0.125
_refine_ls_extinction_method none
_refine_ls_goodness_of_fit_ref 1.093
_refine_ls_hydrogen_treatment constr
_refine_ls_matrix_type full
_refine_ls_number_parameters 172
_refine_ls_number_reflns 3748
_refine_ls_number_restraints 0
_refine_ls_restrained_S_all 1.093
_refine_ls_R_factor_all 0.0435
_refine_ls_R_factor_gt 0.0328
_refine_ls_shift/su_max 0.001
_refine_ls_shift/su_mean 0.000
_refine_ls_structure_factor_coef Fsqd
_refine_ls_weighting_details 'calc w=1/[\s^2^(Fo^2^)+(0.0313P)^2^+3.7537P] where P=(Fo^2^+2Fc^2^)/3'
_refine_ls_weighting_scheme calc
_refine_ls_wR_factor_gt 0.0752
_refine_ls_wR_factor_ref 0.0816
_reflns_number_gt 3172
_reflns_number_total 3748
_reflns_threshold_expression >2sigma(I)
_cod_data_source_file c1dt10234f.txt
_cod_data_source_block 8
_cod_original_cell_volume 1644.3(7)
_cod_original_sg_symbol_H-M 'P 21/c'
_cod_database_code 7016324

loop_
_symmetry_equiv_pos_as_xyz
'x, y, z'
'-x, y+1/2, -z+1/2'
'-x, -y, -z'
'x, -y-1/2, z-1/2'

loop_
_atom_site_label
_atom_site_type_symbol
_atom_site_fract_x
_atom_site_fract_y
_atom_site_fract_z
_atom_site_U_iso_or_equiv
_atom_site_adp_type
_atom_site_occupancy
_atom_site_symmetry_multiplicity
_atom_site_calc_flag
_atom_site_refinement_flags
Sb1 Sb 0.75434(2) 0.26497(2) 0.271251(16) 0.01713(8) Uani 1 1 d .
Cl2 Cl 0.49114(9) 0.28362(8) 0.13538(6) 0.02497(18) Uani 1 1 d .
Cl1 Cl 1.00855(9) 0.25469(9) 0.41767(7) 0.0284(2) Uani 1 1 d .
O1 O 0.7794(3) 0.4990(2) 0.28163(19) 0.0282(6) Uani 1 1 d .
C2 C 0.6417(3) 0.2491(3) 0.4010(3) 0.0206(7) Uani 1 1 d .
C6 C 0.7386(4) 0.4555(3) 0.4090(2) 0.0215(7) Uani 1 1 d .
N1 N 0.6990(3) 0.0807(3) 0.3229(2) 0.0196(6) Uani 1 1 d .
C4 C 0.6459(4) 0.4091(4) 0.5087(3) 0.0272(8) Uani 1 1 d .
H4 H 0.6267 0.4342 0.5556 0.033 Uiso 1 1 d R
C1 C 0.7064(3) 0.3341(3) 0.3722(2) 0.0182(7) Uani 1 1 d .
C7 C 0.5990(4) 0.1226(3) 0.3502(3) 0.0236(7) Uani 1 1 d .
H7A H 0.5071 0.1289 0.2911 0.028 Uiso 1 1 d R
H7B H 0.5969 0.0607 0.3940 0.028 Uiso 1 1 d R
C5 C 0.7074(4) 0.4930(4) 0.4788(3) 0.0251(8) Uani 1 1 d .
H5 H 0.7284 0.5744 0.5050 0.030 Uiso 1 1 d R
C3 C 0.6117(4) 0.2874(4) 0.4707(3) 0.0248(7) Uani 1 1 d .
H3 H 0.5692 0.2322 0.4913 0.030 Uiso 1 1 d R
C11 C 0.8356(4) 0.5736(4) 0.2332(3) 0.0277(8) Uani 1 1 d .
C12 C 0.7674(8) 0.5168(6) 0.1304(5) 0.079(2) Uani 1 1 d .
H12A H 0.7829 0.5716 0.0895 0.095 Uiso 1 1 d R
H12B H 0.6702 0.5092 0.1025 0.095 Uiso 1 1 d R
H12C H 0.8055 0.4348 0.1336 0.095 Uiso 1 1 d R
C13 C 0.9859(6) 0.5596(7) 0.2893(5) 0.082(2) Uani 1 1 d .
H13A H 1.0275 0.6163 0.3449 0.099 Uiso 1 1 d R
H13B H 1.0186 0.5790 0.2469 0.099 Uiso 1 1 d R
H13C H 1.0100 0.4740 0.3125 0.099 Uiso 1 1 d R
C10 C 0.8042(4) 0.5456(3) 0.3737(3) 0.0253(8) Uani 1 1 d .
H10A H 0.7646 0.6293 0.3645 0.030 Uiso 1 1 d R
H10B H 0.9026 0.5512 0.4222 0.030 Uiso 1 1 d R
C8 C 0.8197(4) 0.0210(4) 0.4100(3) 0.0283(8) Uani 1 1 d .
H8A H 0.7914 -0.0545 0.4275 0.034 Uiso 1 1 d R
H8B H 0.8595 0.0789 0.4647 0.034 Uiso 1 1 d R
H8C H 0.8867 -0.0001 0.3942 0.034 Uiso 1 1 d R
C9 C 0.6346(4) -0.0119(3) 0.2407(3) 0.0246(7) Uani 1 1 d .
H9A H 0.6968 -0.0307 0.2201 0.030 Uiso 1 1 d R
H9B H 0.5508 0.0229 0.1860 0.030 Uiso 1 1 d R
H9C H 0.6141 -0.0880 0.2630 0.030 Uiso 1 1 d R
C14 C 0.7894(7) 0.7090(5) 0.2221(5) 0.0573(14) Uani 1 1 d .
H14A H 0.7983 0.7365 0.2824 0.069 Uiso 1 1 d R
H14B H 0.6947 0.7157 0.1684 0.069 Uiso 1 1 d R
H14C H 0.8455 0.7614 0.2086 0.069 Uiso 1 1 d R

loop_
_atom_site_aniso_label
_atom_site_aniso_U_11
_atom_site_aniso_U_22
_atom_site_aniso_U_33
_atom_site_aniso_U_23
_atom_site_aniso_U_13
_atom_site_aniso_U_12
Sb1 0.02103(12) 0.01622(12) 0.01763(12) -0.00103(9) 0.01272(9) 0.00032(9)
Cl2 0.0253(4) 0.0269(4) 0.0204(4) -0.0009(3) 0.0108(3) 0.0037(3)
Cl1 0.0223(4) 0.0290(5) 0.0295(5) -0.0047(4) 0.0111(4) -0.0003(3)
O1 0.0471(17) 0.0200(12) 0.0303(14) -0.0028(11) 0.0293(13) -0.0054(11)
C2 0.0201(16) 0.0248(18) 0.0188(16) 0.0026(14) 0.0118(13) 0.0051(13)
C6 0.0217(17) 0.0248(18) 0.0150(15) 0.0007(13) 0.0079(14) 0.0058(14)
N1 0.0218(15) 0.0180(14) 0.0208(14) -0.0001(12) 0.0127(12) 0.0000(11)
C4 0.030(2) 0.037(2) 0.0164(16) 0.0005(16) 0.0140(15) 0.0107(16)
C1 0.0180(16) 0.0209(16) 0.0157(15) 0.0008(13) 0.0091(13) 0.0032(13)
C7 0.0277(19) 0.0231(18) 0.0273(18) 0.0019(15) 0.0196(16) -0.0017(14)
C5 0.0298(19) 0.0251(18) 0.0177(16) -0.0039(14) 0.0109(15) 0.0061(15)
C3 0.0266(18) 0.032(2) 0.0206(16) 0.0043(15) 0.0158(15) 0.0034(15)
C11 0.037(2) 0.0228(18) 0.031(2) 0.0034(16) 0.0234(18) -0.0025(16)
C12 0.148(7) 0.056(4) 0.067(4) -0.017(3) 0.080(5) -0.041(4)
C13 0.044(3) 0.104(5) 0.108(5) 0.059(5) 0.048(4) 0.013(3)
C10 0.034(2) 0.0194(17) 0.0231(18) -0.0055(14) 0.0156(16) -0.0042(15)
C8 0.0264(19) 0.0267(19) 0.0288(19) 0.0097(16) 0.0130(16) 0.0069(15)
C9 0.0292(19) 0.0190(17) 0.0266(18) -0.0019(15) 0.0157(16) -0.0013(14)
C14 0.075(4) 0.039(3) 0.075(4) 0.015(3) 0.052(3) 0.005(3)

loop_
_atom_type_symbol
_atom_type_description
_atom_type_scat_dispersion_real
_atom_type_scat_dispersion_imag
_atom_type_scat_source
C C 0.0033 0.0016 'International Tables Vol C Tables 4.2.6.8 and 6.1.1.4'
H H 0.0000 0.0000 'International Tables Vol C Tables 4.2.6.8 and 6.1.1.4'
O O 0.0106 0.0060 'International Tables Vol C Tables 4.2.6.8 and 6.1.1.4'
N N 0.0061 0.0033 'International Tables Vol C Tables 4.2.6.8 and 6.1.1.4'
Cl Cl 0.1484 0.1585 'International Tables Vol C Tables 4.2.6.8 and 6.1.1.4'
Sb Sb -0.5866 1.5461 'International Tables Vol C Tables 4.2.6.8 and 6.1.1.4'

loop_
_exptl_crystal_face_index_h
_exptl_crystal_face_index_k
_exptl_crystal_face_index_l
_exptl_crystal_face_perp_dist
-1 0 -1 0.113
-1 0 1 0.090
1 0 1 0.076
1 0 -1 0.140
0 -1 0 0.057
0 1 0 0.072
0 0 -1 0.109

loop_
_geom_angle_atom_site_label_1
_geom_angle_atom_site_label_2
_geom_angle_atom_site_label_3
_geom_angle
C1 Sb1 N1 77.36(12)
C1 Sb1 O1 70.88(11)
N1 Sb1 O1 148.24(9)
C1 Sb1 Cl1 87.44(9)
N1 Sb1 Cl1 92.02(8)
O1 Sb1 Cl1 86.97(7)
C1 Sb1 Cl2 86.94(9)
N1 Sb1 Cl2 86.71(8)
O1 Sb1 Cl2 91.23(7)
Cl1 Sb1 Cl2 174.38(3)
C10 O1 C11 117.3(3)
C10 O1 Sb1 111.2(2)
C11 O1 Sb1 124.3(2)
C3 C2 C1 119.1(3)
C3 C2 C7 122.8(3)
C1 C2 C7 118.0(3)
C1 C6 C5 118.6(3)
C1 C6 C10 120.1(3)
C5 C6 C10 121.3(3)
C8 N1 C9 108.8(3)
C8 N1 C7 109.2(3)
C9 N1 C7 111.0(3)
C8 N1 Sb1 113.2(2)
C9 N1 Sb1 109.7(2)
C7 N1 Sb1 104.9(2)
C5 C4 C3 121.6(3)
C5 C4 H4 119.4
C3 C4 H4 119.1
C6 C1 C2 121.7(3)
C6 C1 Sb1 122.1(3)
C2 C1 Sb1 116.2(2)
C2 C7 N1 110.0(3)
C2 C7 H7A 109.5
N1 C7 H7A 109.9
C2 C7 H7B 109.7
N1 C7 H7B 109.5
H7A C7 H7B 108.2
C4 C5 C6 119.9(3)
C4 C5 H5 119.9
C6 C5 H5 120.2
C4 C3 C2 119.1(3)
C4 C3 H3 120.4
C2 C3 H3 120.5
C13 C11 O1 109.3(4)
C13 C11 C14 113.2(5)
O1 C11 C14 110.0(3)
C13 C11 C12 112.0(5)
O1 C11 C12 104.1(3)
C14 C11 C12 107.8(5)
C11 C12 H12A 109.0
C11 C12 H12B 109.2
H12A C12 H12B 109.5
C11 C12 H12C 110.2
H12A C12 H12C 109.5
H12B C12 H12C 109.5
C11 C13 H13A 109.8
C11 C13 H13B 109.2
H13A C13 H13B 109.5
C11 C13 H13C 109.4
H13A C13 H13C 109.5
H13B C13 H13C 109.5
O1 C10 C6 108.1(3)
O1 C10 H10A 109.9
C6 C10 H10A 110.1
O1 C10 H10B 110.1
C6 C10 H10B 110.1
H10A C10 H10B 108.4
N1 C8 H8A 109.7
N1 C8 H8B 109.4
H8A C8 H8B 109.5
N1 C8 H8C 109.3
H8A C8 H8C 109.5
H8B C8 H8C 109.5
N1 C9 H9A 109.6
N1 C9 H9B 109.6
H9A C9 H9B 109.5
N1 C9 H9C 109.3
H9A C9 H9C 109.5
H9B C9 H9C 109.5
C11 C14 H14A 109.2
C11 C14 H14B 109.5
H14A C14 H14B 109.5
C11 C14 H14C 109.7
H14A C14 H14C 109.5
H14B C14 H14C 109.5

loop_
_geom_bond_atom_site_label_1
_geom_bond_atom_site_label_2
_geom_bond_distance
Sb1 C1 2.103(3)
Sb1 N1 2.335(3)
Sb1 O1 2.486(3)
Sb1 Cl1 2.5847(13)
Sb1 Cl2 2.6174(13)
O1 C10 1.431(4)
O1 C11 1.479(4)
C2 C3 1.396(5)
C2 C1 1.396(5)
C2 C7 1.503(5)
C6 C1 1.378(5)
C6 C5 1.406(5)
C6 C10 1.503(5)
N1 C8 1.478(5)
N1 C9 1.479(4)
N1 C7 1.504(4)
C4 C5 1.374(6)
C4 C3 1.386(6)
C4 H4 0.9300
C7 H7A 0.9700
C7 H7B 0.9699
C5 H5 0.9300
C3 H3 0.9300
C11 C13 1.466(7)
C11 C14 1.504(6)
C11 C12 1.516(7)
C12 H12A 0.9601
C12 H12B 0.9600
C12 H12C 0.9599
C13 H13A 0.9600
C13 H13B 0.9601
C13 H13C 0.9600
C10 H10A 0.9700
C10 H10B 0.9700
C8 H8A 0.9600
C8 H8B 0.9600
C8 H8C 0.9600
C9 H9A 0.9600
C9 H9B 0.9601
C9 H9C 0.9600
C14 H14A 0.9600
C14 H14B 0.9600
C14 H14C 0.9599
